data_7716780
loop_
_publ_author_name
'Patra, Arka'
'Das, Avijit'
'Sarkar, Abhimanyu'
'G&#xf3;mez-Garc&#xed;a, Carlos J'
'Sinha, Chittaranjan'

_publ_section_title
;
 Tetranuclear Ni<sup>II</sup>-Mannich base complex with oxygenase, water
 splitting and ferromagnetic and antiferromagnetic coupling properties.
;
_journal_issue 32
_journal_name_full 'Dalton transactions (Cambridge, England : 2003)'
_journal_page_first 13515
_journal_page_last 13528
_journal_paper_doi 10.1039/d4dt01425a
_journal_volume 53
_journal_year 2024
_chemical_formula_moiety 'C44 H64 Cl1.7 N4 Ni4 O12, 2(Cl)'
_chemical_formula_sum 'C44 H64 Cl3.7 N4 Ni4 O12'
_chemical_formula_weight 1206.99
_space_group_crystal_system monoclinic
_space_group_IT_number 4
_space_group_name_Hall 'P 2yb'
_space_group_name_H-M_alt 'P 1 21 1'
_atom_sites_solution_hydrogens mixed
_atom_sites_solution_primary iterative
_audit_creation_date 2024-03-11
_audit_creation_method
;
Olex2 1.5
(compiled 2023.03.06 svn.rbb2c1857 for OlexSys, GUI svn.r6748)
;
_audit_update_record
;
2024-05-12 deposited with the CCDC.	2024-07-26 downloaded from the CCDC.
;
_cell_angle_alpha 90
_cell_angle_beta 108.786(2)
_cell_angle_gamma 90
_cell_formula_units_Z 2
_cell_length_a 13.3672(11)
_cell_length_b 13.5893(11)
_cell_length_c 15.9512(13)
_cell_measurement_reflns_used 9308
_cell_measurement_temperature 273(2)
_cell_measurement_theta_max 27.13
_cell_measurement_theta_min 2.20
_cell_volume 2743.2(4)
_computing_molecular_graphics 'Olex2 1.5 (Dolomanov et al., 2009)'
_computing_publication_material 'Olex2 1.5 (Dolomanov et al., 2009)'
_computing_structure_refinement 'XL  (Sheldrick, 2008)'
_computing_structure_solution 'olex2.solve 1.5 (Bourhis et al., 2015)'
_diffrn_ambient_temperature 273.15
_diffrn_measured_fraction_theta_full 0.996
_diffrn_measured_fraction_theta_max 0.996
_diffrn_measurement_device_type 'Bruker APEX-II CCD'
_diffrn_measurement_method '\f and \w scans'
_diffrn_radiation_type MoK\a
_diffrn_radiation_wavelength 0.71073
_diffrn_reflns_av_R_equivalents 0.0569
_diffrn_reflns_av_unetI/netI 0.0339
_diffrn_reflns_Laue_measured_fraction_full 0.996
_diffrn_reflns_Laue_measured_fraction_max 0.996
_diffrn_reflns_limit_h_max 15
_diffrn_reflns_limit_h_min -15
_diffrn_reflns_limit_k_max 16
_diffrn_reflns_limit_k_min -16
_diffrn_reflns_limit_l_max 18
_diffrn_reflns_limit_l_min -18
_diffrn_reflns_number 73292
_diffrn_reflns_point_group_measured_fraction_full 0.997
_diffrn_reflns_point_group_measured_fraction_max 0.997
_diffrn_reflns_theta_full 24.999
_diffrn_reflns_theta_max 24.999
_diffrn_reflns_theta_min 2.199
_exptl_absorpt_coefficient_mu 1.590
_exptl_absorpt_correction_type multi-scan
_exptl_crystal_colour green
_exptl_crystal_colour_primary green
_exptl_crystal_density_diffrn 1.461
_exptl_crystal_description block
_exptl_crystal_F_000 1254
_exptl_crystal_size_max 0.09
_exptl_crystal_size_mid 0.07
_exptl_crystal_size_min 0.06
_exptl_transmission_factor_max 0.909
_exptl_transmission_factor_min 0.875
_refine_diff_density_max 0.835
_refine_diff_density_min -1.183
_refine_diff_density_rms 0.084
_refine_ls_abs_structure_details
;
 Refined as an inversion twin.
;
_refine_ls_abs_structure_Flack 0.44(2)
_refine_ls_extinction_method none
_refine_ls_goodness_of_fit_ref 1.028
_refine_ls_hydrogen_treatment mixed
_refine_ls_matrix_type full
_refine_ls_number_parameters 634
_refine_ls_number_reflns 9600
_refine_ls_number_restraints 21
_refine_ls_restrained_S_all 1.027
_refine_ls_R_factor_all 0.0556
_refine_ls_R_factor_gt 0.0458
_refine_ls_shift/su_max 0.008
_refine_ls_shift/su_mean 0.000
_refine_ls_structure_factor_coef Fsqd
_refine_ls_weighting_details 'w=1/[\s^2^(Fo^2^)+(0.0575P)^2^+6.1685P] where P=(Fo^2^+2Fc^2^)/3'
_refine_ls_weighting_scheme calc
_refine_ls_wR_factor_gt 0.1147
_refine_ls_wR_factor_ref 0.1233
_reflns_Friedel_coverage 0.914
_reflns_Friedel_fraction_full 0.998
_reflns_Friedel_fraction_max 0.998
_reflns_number_gt 8464
_reflns_number_total 9600
_reflns_threshold_expression 'I > 2\s(I)'
_cod_data_source_file d4dt01425a2.cif
_cod_data_source_block pkm_arka1_0m_b_pl
_cod_depositor_comments 'Adding full bibliography for 7716779--7716780.cif.'
_cod_original_formula_sum 'C44 H64 Cl3.70 N4 Ni4 O12'
_cod_database_code 7716780
_shelx_shelxl_version_number 2016/6
_shelx_space_group_comment
;
The symmetry employed for this shelxl refinement is uniquely defined
by the following loop, which should always be used as a source of
symmetry information in preference to the above space-group names.
They are only intended as comments.
;
_olex2_refinement_description
;
1. Twinned data refinement
 Scales: 0.56(2)
 0.44(2)
2. Fixed Uiso
 At 1.2 times of:
  All C(H) groups, All C(H,H) groups
 At 1.5 times of:
  All C(H,H,H) groups, All O(H,H) groups
3. Restrained distances
 O11-H11A = O11-H11B
 0.85 with sigma of 0.02
 O12-H12A = O12-H12B
 0.85 with sigma of 0.02
 H11A-H11B
 1.34 with sigma of 0.04
 H12A-H12B
 1.34 with sigma of 0.04
 Ni2-H11A \\sim Ni2-H11B
 with sigma of 0.02
 Ni2-H12A \\sim Ni2-H12B
 with sigma of 0.02
4. Uiso/Uaniso restraints and constraints
Uanis(Cl1) \\sim Ueq, Uanis(Cl2) \\sim Ueq: with sigma of 0.0001 and sigma for
terminal atoms of 0.002
5. Rigid body (RIGU) restrains
 Cl1, Cl2
 with sigma for 1-2 distances of 0.004 and sigma for 1-3 distances of 0.004
6. Others
 Fixed Sof: Cl1(0.9) Cl2(0.8)
7.a Riding coordinates:
 O9(H9A,H9B), O10(H10A,H10B)
7.b Secondary CH2 refined with riding coordinates:
 C7(H7A,H7B), C10(H10C,H10D), C11(H11C,H11D), C12(H12C,H12D), C13(H13A,H13B),
 C14(H14A,H14B), C31(H31A,H31B), C32(H32A,H32B), C33(H33A,H33B), C34(H34A,H34B),
  C35(H35A,H35B), C36(H36A,H36B)
7.c Aromatic/amide H refined with riding coordinates:
 C3(H3), C5(H5), C16(H16), C18(H18), C25(H25), C27(H27), C38(H38), C40(H40)
7.d Idealised Me refined as rotating group:
 C8(H8A,H8B,H8C), C9(H9C,H9D,H9E), C21(H21A,H21B,H21C), C22(H22A,H22B,H22C),
 C29(H29A,H29B,H29C), C30(H30A,H30B,H30C), C43(H43A,H43B,H43C), C44(H44A,H44B,
 H44C)
;
_olex2_submission_special_instructions 'No special instructions were received'

loop_
_space_group_symop_operation_xyz
'x, y, z'
'-x, y+1/2, -z'

loop_
_atom_site_label
_atom_site_type_symbol
_atom_site_fract_x
_atom_site_fract_y
_atom_site_fract_z
_atom_site_U_iso_or_equiv
_atom_site_adp_type
_atom_site_occupancy
_atom_site_site_symmetry_order
_atom_site_calc_flag
_atom_site_refinement_flags_posn
_atom_site_refinement_flags_adp
_atom_site_refinement_flags_occupancy
_atom_site_disorder_assembly
_atom_site_disorder_group
Ni1 Ni 1.02268(9) 0.72092(7) 0.67373(7) 0.0326(3) Uani 1 1 d . . . . .
Ni2 Ni 0.96799(9) 0.29631(7) 0.82875(7) 0.0329(3) Uani 1 1 d D . . . .
Ni3 Ni 0.87479(8) 0.52284(7) 0.72112(7) 0.0333(3) Uani 1 1 d . . . . .
Ni4 Ni 1.11115(8) 0.49895(7) 0.78642(7) 0.0328(3) Uani 1 1 d . . . . .
Cl1 Cl 1.0002(3) 0.5647(3) 0.8513(3) 0.0840(10) Uani 0.9 1 d . U P . .
Cl2 Cl 0.9885(5) 0.4649(4) 0.6708(4) 0.1035(14) Uani 0.8 1 d . U P . .
O3 O 0.8752(4) 0.6551(4) 0.6641(4) 0.0318(13) Uani 1 1 d . . . . .
O13 O 0.7618(5) 0.5983(5) 0.7659(5) 0.0504(17) Uani 1 1 d . . . . .
O4 O 1.2262(6) 0.4543(5) 0.7284(5) 0.0552(19) Uani 1 1 d . . . . .
O5 O 1.1058(5) 0.3637(4) 0.8364(4) 0.0366(13) Uani 1 1 d . . . . .
O6 O 1.2332(5) 0.5093(5) 0.9129(4) 0.0509(16) Uani 1 1 d . . . . .
O7 O 0.8464(5) 0.3919(4) 0.7693(4) 0.0370(14) Uani 1 1 d . . . . .
O8 O 0.7499(5) 0.4687(5) 0.6135(4) 0.0556(19) Uani 1 1 d . . . . .
O9 O 1.0153(5) 0.6270(4) 0.5521(4) 0.0432(16) Uani 1 1 d . . . . .
H9A H 0.948338 0.617547 0.518062 0.065 Uiso 1 1 d R U . . .
H9B H 1.037538 0.565297 0.566872 0.065 Uiso 1 1 d R U . . .
O10 O 1.0160(5) 0.7601(5) 0.8026(4) 0.0480(17) Uani 1 1 d . . . . .
H10A H 1.081008 0.763145 0.844712 0.072 Uiso 1 1 d R U . . .
H10B H 0.983848 0.713235 0.825862 0.072 Uiso 1 1 d R U . . .
O11 O 0.9563(6) 0.2620(6) 0.6878(5) 0.0536(18) Uani 1 1 d D . . . .
H11A H 0.951(8) 0.320(3) 0.669(6) 0.080 Uiso 1 1 d D U . . .
H11B H 1.020(3) 0.249(8) 0.696(6) 0.080 Uiso 1 1 d D U . . .
O12 O 0.9826(5) 0.3749(5) 0.9488(4) 0.0462(16) Uani 1 1 d D . . . .
H12A H 0.925(3) 0.373(8) 0.958(5) 0.069 Uiso 1 1 d D U . . .
H12B H 1.023(6) 0.341(6) 0.991(4) 0.069 Uiso 1 1 d D U . . .
O14 O 1.1491(5) 0.6285(4) 0.7452(4) 0.0367(14) Uani 1 1 d . . . . .
N1 N 0.9449(6) 0.8411(5) 0.5998(5) 0.0389(17) Uani 1 1 d . . . . .
N2 N 1.1338(6) 0.8306(5) 0.6704(5) 0.0402(18) Uani 1 1 d . . . . .
N3 N 0.8628(6) 0.1937(5) 0.8540(5) 0.0373(17) Uani 1 1 d . . . . .
N4 N 1.0502(6) 0.1636(5) 0.8747(5) 0.0383(17) Uani 1 1 d . . . . .
C1 C 0.8012(6) 0.7170(6) 0.6735(5) 0.0356(18) Uani 1 1 d . . . . .
C2 C 0.7429(7) 0.6939(6) 0.7292(6) 0.0390(19) Uani 1 1 d . . . . .
C3 C 0.6713(8) 0.7578(7) 0.7460(7) 0.050(2) Uani 1 1 d . . . . .
H3 H 0.635156 0.739676 0.784634 0.061 Uiso 1 1 calc R U . . .
C4 C 0.6534(8) 0.8495(7) 0.7047(8) 0.057(3) Uani 1 1 d . . . . .
C5 C 0.7046(7) 0.8708(6) 0.6464(6) 0.047(2) Uani 1 1 d . . . . .
H5 H 0.690653 0.930831 0.616991 0.056 Uiso 1 1 calc R U . . .
C6 C 0.7786(7) 0.8067(6) 0.6276(6) 0.0399(19) Uani 1 1 d . . . . .
C7 C 0.8279(7) 0.8309(6) 0.5614(6) 0.042(2) Uani 1 1 d . . . . .
H7A H 0.798455 0.892155 0.532683 0.051 Uiso 1 1 calc R U . . .
H7B H 0.811569 0.779784 0.516545 0.051 Uiso 1 1 calc R U . . .
C8 C 0.7176(10) 0.5689(8) 0.8309(8) 0.065(3) Uani 1 1 d . . . . .
H8A H 0.735564 0.615928 0.878336 0.097 Uiso 1 1 calc R U . . .
H8B H 0.745027 0.505458 0.853589 0.097 Uiso 1 1 calc R U . . .
H8C H 0.642176 0.565054 0.805269 0.097 Uiso 1 1 calc R U . . .
C9 C 0.5806(10) 0.9212(9) 0.7270(11) 0.083(4) Uani 1 1 d . . . . .
H9C H 0.556229 0.968471 0.680064 0.125 Uiso 1 1 calc R U . . .
H9D H 0.617640 0.954520 0.781158 0.125 Uiso 1 1 calc R U . . .
H9E H 0.521176 0.886542 0.733958 0.125 Uiso 1 1 calc R U . . .
C10 C 0.9758(8) 0.9233(7) 0.6615(7) 0.044(2) Uani 1 1 d . . . . .
H10C H 0.941263 0.918066 0.706350 0.053 Uiso 1 1 calc R U . . .
H10D H 0.954892 0.985067 0.630291 0.053 Uiso 1 1 calc R U . . .
C11 C 1.0966(8) 0.9200(7) 0.7051(7) 0.045(2) Uani 1 1 d . . . . .
H11C H 1.128809 0.978504 0.690105 0.054 Uiso 1 1 calc R U . . .
H11D H 1.114906 0.916421 0.769058 0.054 Uiso 1 1 calc R U . . .
C12 C 0.9929(9) 0.8583(7) 0.5280(6) 0.048(2) Uani 1 1 d . . . . .
H12C H 0.975025 0.923431 0.502766 0.058 Uiso 1 1 calc R U . . .
H12D H 0.967364 0.809925 0.481255 0.058 Uiso 1 1 calc R U . . .
C13 C 1.1138(9) 0.8484(8) 0.5725(7) 0.051(3) Uani 1 1 d . . . . .
H13A H 1.140591 0.793864 0.546780 0.061 Uiso 1 1 calc R U . . .
H13B H 1.149036 0.908146 0.563934 0.061 Uiso 1 1 calc R U . . .
C14 C 1.2439(7) 0.8088(7) 0.7191(7) 0.047(2) Uani 1 1 d . . . . .
H14A H 1.253821 0.809693 0.782038 0.056 Uiso 1 1 calc R U . . .
H14B H 1.288290 0.859758 0.707089 0.056 Uiso 1 1 calc R U . . .
C15 C 1.2778(7) 0.7104(7) 0.6945(6) 0.0410(19) Uani 1 1 d . . . . .
C16 C 1.3572(7) 0.7008(7) 0.6564(6) 0.047(2) Uani 1 1 d . . . . .
H16 H 1.387856 0.757570 0.643035 0.056 Uiso 1 1 calc R U . . .
C17 C 1.3926(7) 0.6113(7) 0.6375(7) 0.051(2) Uani 1 1 d . . . . .
C18 C 1.3498(7) 0.5275(7) 0.6627(6) 0.050(2) Uani 1 1 d . . . . .
H18 H 1.375014 0.465801 0.654052 0.060 Uiso 1 1 calc R U . . .
C19 C 1.2719(7) 0.5343(6) 0.6998(6) 0.043(2) Uani 1 1 d . . . . .
C20 C 1.2289(7) 0.6249(6) 0.7133(6) 0.0388(19) Uani 1 1 d . . . . .
C21 C 1.4740(9) 0.6020(10) 0.5877(9) 0.074(3) Uani 1 1 d . . . . .
H21A H 1.493373 0.666370 0.573613 0.111 Uiso 1 1 calc R U . . .
H21B H 1.443529 0.565281 0.534118 0.111 Uiso 1 1 calc R U . . .
H21C H 1.535727 0.568400 0.624584 0.111 Uiso 1 1 calc R U . . .
C22 C 1.2554(11) 0.3579(7) 0.7138(8) 0.069(3) Uani 1 1 d . . . . .
H22A H 1.245010 0.348861 0.651884 0.103 Uiso 1 1 calc R U . . .
H22B H 1.212576 0.311704 0.732544 0.103 Uiso 1 1 calc R U . . .
H22C H 1.328440 0.347455 0.747037 0.103 Uiso 1 1 calc R U . . .
C23 C 1.1961(7) 0.3398(6) 0.9005(6) 0.0384(19) Uani 1 1 d . . . . .
C24 C 1.2691(7) 0.4151(6) 0.9441(6) 0.0404(19) Uani 1 1 d . . . . .
C25 C 1.3629(8) 0.3955(8) 1.0068(6) 0.054(2) Uani 1 1 d . . . . .
H25 H 1.407603 0.447005 1.033577 0.064 Uiso 1 1 calc R U . . .
C26 C 1.3932(8) 0.2985(9) 1.0316(7) 0.056(3) Uani 1 1 d . . . . .
C27 C 1.3236(8) 0.2238(8) 0.9907(6) 0.052(2) Uani 1 1 d . . . . .
H27 H 1.342157 0.158965 1.006954 0.062 Uiso 1 1 calc R U . . .
C28 C 1.2267(7) 0.2428(7) 0.9259(6) 0.042(2) Uani 1 1 d . . . . .
C29 C 1.3021(9) 0.5905(8) 0.9416(8) 0.067(3) Uani 1 1 d . . . . .
H29A H 1.323460 0.595162 1.004942 0.100 Uiso 1 1 calc R U . . .
H29B H 1.266182 0.649808 0.915820 0.100 Uiso 1 1 calc R U . . .
H29C H 1.363289 0.581621 0.923348 0.100 Uiso 1 1 calc R U . . .
C30 C 1.5013(9) 0.2736(11) 1.0964(8) 0.078(4) Uani 1 1 d . . . . .
H30A H 1.517979 0.206208 1.088689 0.116 Uiso 1 1 calc R U . . .
H30B H 1.500749 0.283242 1.155908 0.116 Uiso 1 1 calc R U . . .
H30C H 1.553607 0.315699 1.085700 0.116 Uiso 1 1 calc R U . . .
C31 C 1.1614(8) 0.1588(6) 0.8764(6) 0.046(2) Uani 1 1 d . . . . .
H31A H 1.163052 0.158934 0.816042 0.056 Uiso 1 1 calc R U . . .
H31B H 1.192276 0.097446 0.903773 0.056 Uiso 1 1 calc R U . . .
C32 C 0.9840(9) 0.0880(7) 0.8125(6) 0.049(2) Uani 1 1 d . . . . .
H32A H 0.999435 0.023037 0.838805 0.059 Uiso 1 1 calc R U . . .
H32B H 1.000453 0.088025 0.757550 0.059 Uiso 1 1 calc R U . . .
C33 C 0.8679(8) 0.1118(7) 0.7940(7) 0.049(2) Uani 1 1 d . . . . .
H33A H 0.835752 0.131278 0.732725 0.058 Uiso 1 1 calc R U . . .
H33B H 0.830648 0.054630 0.805315 0.058 Uiso 1 1 calc R U . . .
C34 C 1.0336(8) 0.1501(7) 0.9598(6) 0.044(2) Uani 1 1 d . . . . .
H34A H 1.073239 0.199050 1.001614 0.053 Uiso 1 1 calc R U . . .
H34B H 1.057951 0.085388 0.983264 0.053 Uiso 1 1 calc R U . . .
C35 C 0.9156(8) 0.1607(7) 0.9463(6) 0.047(2) Uani 1 1 d . . . . .
H35A H 0.886552 0.098116 0.956509 0.057 Uiso 1 1 calc R U . . .
H35B H 0.904474 0.208509 0.987582 0.057 Uiso 1 1 calc R U . . .
C36 C 0.7548(7) 0.2294(7) 0.8427(6) 0.043(2) Uani 1 1 d . . . . .
H36A H 0.757562 0.278090 0.887913 0.052 Uiso 1 1 calc R U . . .
H36B H 0.711609 0.174974 0.850382 0.052 Uiso 1 1 calc R U . . .
C37 C 0.7039(7) 0.2753(6) 0.7511(6) 0.042(2) Uani 1 1 d . . . . .
C38 C 0.6051(7) 0.2413(7) 0.7005(6) 0.046(2) Uani 1 1 d . . . . .
H38 H 0.574741 0.189662 0.721888 0.056 Uiso 1 1 calc R U . . .
C39 C 0.5499(7) 0.2822(7) 0.6184(7) 0.051(2) Uani 1 1 d . . . . .
C40 C 0.5992(7) 0.3567(7) 0.5870(6) 0.048(2) Uani 1 1 d . . . . .
H40 H 0.565837 0.383677 0.531428 0.057 Uiso 1 1 calc R U . . .
C41 C 0.6973(7) 0.3911(6) 0.6374(6) 0.043(2) Uani 1 1 d . . . . .
C42 C 0.7518(7) 0.3517(6) 0.7222(6) 0.0382(19) Uani 1 1 d . . . . .
C43 C 0.7092(8) 0.5085(8) 0.5262(6) 0.055(2) Uani 1 1 d . . . . .
H43A H 0.696214 0.456009 0.483690 0.083 Uiso 1 1 calc R U . . .
H43B H 0.759724 0.553382 0.516272 0.083 Uiso 1 1 calc R U . . .
H43C H 0.644385 0.542709 0.519828 0.083 Uiso 1 1 calc R U . . .
C44 C 0.4409(8) 0.2500(9) 0.5666(8) 0.066(3) Uani 1 1 d . . . . .
H44A H 0.390515 0.287569 0.584693 0.098 Uiso 1 1 calc R U . . .
H44B H 0.432788 0.181417 0.577243 0.098 Uiso 1 1 calc R U . . .
H44C H 0.429191 0.260382 0.504683 0.098 Uiso 1 1 calc R U . . .
Cl3 Cl 0.8139(2) 0.3783(2) 0.04858(17) 0.0634(7) Uani 1 1 d . . . . .
Cl4 Cl 0.8701(3) 0.6517(3) 0.3789(2) 0.0925(11) Uani 1 1 d . . . . .

loop_
_atom_site_aniso_label
_atom_site_aniso_U_11
_atom_site_aniso_U_22
_atom_site_aniso_U_33
_atom_site_aniso_U_23
_atom_site_aniso_U_13
_atom_site_aniso_U_12
Ni1 0.0429(6) 0.0187(5) 0.0354(6) -0.0005(4) 0.0117(5) 0.0009(5)
Ni2 0.0408(6) 0.0203(5) 0.0337(6) 0.0005(5) 0.0065(5) -0.0001(4)
Ni3 0.0377(6) 0.0193(5) 0.0378(6) -0.0005(4) 0.0051(5) -0.0007(4)
Ni4 0.0379(6) 0.0230(6) 0.0355(6) 0.0022(4) 0.0091(5) -0.0002(4)
Cl1 0.0839(10) 0.0839(10) 0.0841(10) 0.00004(15) 0.0270(4) -0.00001(15)
Cl2 0.1035(14) 0.1034(15) 0.1035(14) 0.00008(15) 0.0333(5) 0.00000(15)
O3 0.033(3) 0.019(3) 0.042(3) -0.001(2) 0.009(3) -0.001(2)
O13 0.050(4) 0.042(4) 0.064(4) 0.013(3) 0.024(3) 0.012(3)
O4 0.062(4) 0.034(4) 0.081(5) 0.007(3) 0.039(4) 0.013(3)
O5 0.047(3) 0.025(3) 0.034(3) 0.008(3) 0.006(3) 0.003(3)
O6 0.047(4) 0.037(4) 0.055(4) 0.003(3) -0.002(3) -0.007(3)
O7 0.040(3) 0.024(3) 0.037(3) 0.005(2) -0.002(3) -0.004(3)
O8 0.059(4) 0.041(4) 0.046(4) 0.013(3) -0.011(3) -0.015(3)
O9 0.063(4) 0.016(3) 0.065(4) 0.016(3) 0.041(3) 0.009(3)
O10 0.049(4) 0.051(4) 0.045(4) -0.011(3) 0.017(3) 0.001(3)
O11 0.058(4) 0.047(4) 0.053(4) 0.013(3) 0.014(4) 0.012(3)
O12 0.051(4) 0.044(4) 0.042(4) 0.006(3) 0.014(3) -0.004(3)
O14 0.043(3) 0.023(3) 0.047(4) -0.002(3) 0.020(3) 0.000(3)
N1 0.056(5) 0.022(4) 0.040(4) 0.003(3) 0.016(4) 0.001(3)
N2 0.051(5) 0.025(4) 0.046(4) -0.003(3) 0.018(4) -0.001(3)
N3 0.042(4) 0.026(4) 0.038(4) 0.005(3) 0.005(3) 0.000(3)
N4 0.039(4) 0.025(4) 0.047(4) -0.001(3) 0.008(3) 0.005(3)
C1 0.038(4) 0.022(4) 0.041(4) -0.007(3) 0.006(4) 0.003(3)
C2 0.041(5) 0.020(4) 0.054(5) 0.002(4) 0.012(4) 0.003(3)
C3 0.049(5) 0.035(5) 0.071(7) 0.000(4) 0.023(5) 0.007(4)
C4 0.057(6) 0.038(5) 0.079(7) -0.009(5) 0.025(6) 0.008(5)
C5 0.050(5) 0.026(4) 0.058(6) 0.001(4) 0.008(5) 0.013(4)
C6 0.049(5) 0.023(4) 0.040(5) 0.002(4) 0.003(4) 0.005(4)
C7 0.046(5) 0.030(4) 0.040(5) 0.000(4) -0.002(4) 0.004(4)
C8 0.080(8) 0.050(6) 0.076(7) 0.007(5) 0.043(6) 0.005(6)
C9 0.080(8) 0.043(6) 0.139(13) 0.000(7) 0.052(9) 0.016(6)
C10 0.053(6) 0.025(4) 0.054(6) -0.010(4) 0.015(5) -0.003(4)
C11 0.057(6) 0.024(4) 0.048(5) -0.007(4) 0.010(5) 0.004(4)
C12 0.072(7) 0.035(5) 0.042(5) 0.011(4) 0.024(5) -0.003(5)
C13 0.070(7) 0.038(6) 0.053(6) -0.007(4) 0.029(5) -0.014(5)
C14 0.050(5) 0.039(5) 0.054(6) 0.000(4) 0.021(5) -0.007(4)
C15 0.037(4) 0.040(5) 0.049(5) 0.000(4) 0.017(4) -0.007(4)
C16 0.045(5) 0.046(5) 0.056(6) 0.002(4) 0.025(4) -0.001(4)
C17 0.044(5) 0.053(6) 0.062(6) 0.005(5) 0.026(5) 0.002(4)
C18 0.045(5) 0.045(5) 0.065(6) -0.001(5) 0.027(5) 0.008(4)
C19 0.056(5) 0.030(4) 0.046(5) 0.002(4) 0.020(4) 0.004(4)
C20 0.039(5) 0.028(4) 0.048(5) 0.004(4) 0.013(4) 0.005(4)
C21 0.062(7) 0.082(9) 0.092(9) 0.005(7) 0.045(7) -0.001(6)
C22 0.109(10) 0.031(5) 0.083(8) -0.003(5) 0.054(7) 0.008(6)
C23 0.040(5) 0.035(4) 0.037(5) 0.003(4) 0.008(4) 0.005(4)
C24 0.040(5) 0.036(5) 0.041(5) 0.004(4) 0.007(4) 0.001(4)
C25 0.049(6) 0.053(6) 0.048(6) -0.003(5) 0.001(5) 0.001(5)
C26 0.043(5) 0.068(7) 0.056(6) 0.010(5) 0.015(5) 0.016(5)
C27 0.053(5) 0.050(6) 0.050(5) 0.019(5) 0.015(4) 0.019(5)
C28 0.043(5) 0.037(5) 0.048(5) 0.003(4) 0.017(4) 0.005(4)
C29 0.066(7) 0.048(6) 0.069(7) -0.002(5) -0.001(6) -0.020(5)
C30 0.046(6) 0.099(10) 0.072(8) -0.003(7) -0.003(6) 0.023(6)
C31 0.064(6) 0.021(4) 0.052(5) 0.000(4) 0.016(5) 0.008(4)
C32 0.075(7) 0.021(4) 0.044(5) -0.004(4) 0.011(5) -0.006(4)
C33 0.061(6) 0.021(4) 0.058(6) -0.004(4) 0.011(5) -0.005(4)
C34 0.060(6) 0.025(4) 0.039(5) 0.004(4) 0.006(4) -0.002(4)
C35 0.065(6) 0.034(5) 0.047(5) 0.010(4) 0.023(5) -0.001(4)
C36 0.046(5) 0.036(5) 0.043(5) 0.005(4) 0.010(4) 0.003(4)
C37 0.040(5) 0.033(5) 0.047(5) 0.005(4) 0.004(4) -0.001(4)
C38 0.041(5) 0.043(5) 0.048(5) 0.000(4) 0.005(4) -0.008(4)
C39 0.037(5) 0.042(5) 0.064(6) -0.006(5) 0.004(4) -0.003(4)
C40 0.043(5) 0.041(5) 0.048(5) 0.000(4) -0.002(4) 0.000(4)
C41 0.048(5) 0.024(4) 0.046(5) 0.004(4) 0.000(4) -0.001(4)
C42 0.041(5) 0.025(4) 0.038(5) -0.003(3) -0.002(4) -0.002(3)
C43 0.057(6) 0.063(7) 0.042(5) 0.011(5) 0.010(4) 0.008(5)
C44 0.039(5) 0.076(8) 0.070(7) -0.015(6) 0.001(5) -0.012(5)
Cl3 0.0775(18) 0.0554(15) 0.0525(14) -0.0035(12) 0.0140(13) 0.0134(13)
Cl4 0.123(3) 0.0594(18) 0.084(2) -0.0065(16) 0.018(2) -0.0004(19)

loop_
_atom_type_symbol
_atom_type_description
_atom_type_scat_dispersion_real
_atom_type_scat_dispersion_imag
_atom_type_scat_source
C C 0.0033 0.0016 'International Tables Vol C Tables 4.2.6.8 and 6.1.1.4'
H H 0.0000 0.0000 'International Tables Vol C Tables 4.2.6.8 and 6.1.1.4'
Cl Cl 0.1484 0.1585 'International Tables Vol C Tables 4.2.6.8 and 6.1.1.4'
N N 0.0061 0.0033 'International Tables Vol C Tables 4.2.6.8 and 6.1.1.4'
Ni Ni 0.3393 1.1124 'International Tables Vol C Tables 4.2.6.8 and 6.1.1.4'
O O 0.0106 0.0060 'International Tables Vol C Tables 4.2.6.8 and 6.1.1.4'

loop_
_geom_angle_atom_site_label_1
_geom_angle_atom_site_label_2
_geom_angle_atom_site_label_3
_geom_angle
_geom_angle_site_symmetry_1
_geom_angle_site_symmetry_3
_geom_angle_publ_flag
O3 Ni1 O9 85.3(2) . . ?
O3 Ni1 O10 81.4(2) . . ?
O10 Ni1 O9 160.0(2) . . ?
O14 Ni1 O3 110.5(2) . . ?
O14 Ni1 O9 86.3(2) . . ?
O14 Ni1 O10 84.5(2) . . ?
N1 Ni1 O3 90.4(3) . . ?
N1 Ni1 O9 94.5(3) . . ?
N1 Ni1 O10 100.4(3) . . ?
N1 Ni1 O14 159.1(3) . . ?
N1 Ni1 N2 70.1(3) . . ?
N2 Ni1 O3 159.5(3) . . ?
N2 Ni1 O9 102.1(3) . . ?
N2 Ni1 O10 95.5(3) . . ?
N2 Ni1 O14 89.2(3) . . ?
O5 Ni2 O7 108.1(2) . . ?
O5 Ni2 O11 85.5(3) . . ?
O5 Ni2 O12 84.4(2) . . ?
O5 Ni2 N3 159.5(3) . . ?
O5 Ni2 N4 90.2(3) . . ?
O7 Ni2 O11 83.1(3) . . ?
O7 Ni2 O12 85.9(3) . . ?
O7 Ni2 N3 91.7(3) . . ?
O7 Ni2 N4 160.5(3) . . ?
O12 Ni2 O11 162.0(3) . . ?
N3 Ni2 O11 102.6(3) . . ?
N3 Ni2 O12 91.9(3) . . ?
N3 Ni2 N4 71.0(3) . . ?
N4 Ni2 O11 91.7(3) . . ?
N4 Ni2 O12 103.1(3) . . ?
Cl2 Ni3 Cl1 91.8(2) . . ?
Cl2 Ni3 O13 173.2(3) . . ?
Cl2 Ni3 O8 92.3(3) . . ?
O3 Ni3 Cl1 94.6(2) . . ?
O3 Ni3 Cl2 93.1(2) . . ?
O3 Ni3 O13 80.1(2) . . ?
O3 Ni3 O7 169.9(2) . . ?
O3 Ni3 O8 93.4(2) . . ?
O13 Ni3 Cl1 88.1(2) . . ?
O7 Ni3 Cl1 92.6(2) . . ?
O7 Ni3 Cl2 93.6(2) . . ?
O7 Ni3 O13 93.2(3) . . ?
O7 Ni3 O8 78.8(2) . . ?
O8 Ni3 Cl1 170.8(2) . . ?
O8 Ni3 O13 88.9(3) . . ?
Cl2 Ni4 Cl1 92.8(2) . . ?
Cl2 Ni4 O4 91.4(3) . . ?
Cl2 Ni4 O6 170.2(2) . . ?
O4 Ni4 Cl1 172.7(2) . . ?
O4 Ni4 O6 89.5(3) . . ?
O5 Ni4 Cl1 93.9(2) . . ?
O5 Ni4 Cl2 91.7(2) . . ?
O5 Ni4 O4 92.0(3) . . ?
O5 Ni4 O6 78.5(2) . . ?
O6 Ni4 Cl1 87.5(2) . . ?
O14 Ni4 Cl1 94.4(2) . . ?
O14 Ni4 Cl2 96.6(2) . . ?
O14 Ni4 O4 79.2(2) . . ?
O14 Ni4 O5 168.0(3) . . ?
O14 Ni4 O6 93.2(3) . . ?
Ni4 Cl1 Ni3 83.23(14) . . ?
Ni4 Cl2 Ni3 92.2(2) . . ?
Ni3 O3 Ni1 118.7(3) . . ?
C1 O3 Ni1 115.3(5) . . ?
C1 O3 Ni3 113.5(5) . . ?
C2 O13 Ni3 110.8(5) . . ?
C8 O13 Ni3 128.4(6) . . ?
C8 O13 C2 120.4(8) . . ?
C19 O4 Ni4 112.0(5) . . ?
C19 O4 C22 119.9(8) . . ?
C22 O4 Ni4 128.0(7) . . ?
Ni4 O5 Ni2 122.4(3) . . ?
C23 O5 Ni2 120.8(5) . . ?
C23 O5 Ni4 112.5(5) . . ?
C24 O6 Ni4 110.0(5) . . ?
C24 O6 C29 119.0(7) . . ?
C29 O6 Ni4 124.8(6) . . ?
Ni3 O7 Ni2 120.9(3) . . ?
C42 O7 Ni2 117.1(5) . . ?
C42 O7 Ni3 113.5(5) . . ?
C41 O8 Ni3 112.4(5) . . ?
C41 O8 C43 119.2(7) . . ?
C43 O8 Ni3 128.1(6) . . ?
Ni1 O9 H9A 110.9 . . ?
Ni1 O9 H9B 112.2 . . ?
H9A O9 H9B 102.0 . . ?
Ni1 O10 H10A 113.0 . . ?
Ni1 O10 H10B 112.7 . . ?
H10A O10 H10B 101.1 . . ?
Ni2 O11 H11A 98(6) . . ?
Ni2 O11 H11B 98(6) . . ?
H11A O11 H11B 103(6) . . ?
Ni2 O12 H12A 109(6) . . ?
Ni2 O12 H12B 107(6) . . ?
H12A O12 H12B 103(6) . . ?
Ni4 O14 Ni1 117.1(3) . . ?
C20 O14 Ni1 114.7(5) . . ?
C20 O14 Ni4 114.5(5) . . ?
C7 N1 Ni1 115.2(5) . . ?
C7 N1 C12 110.5(7) . . ?
C10 N1 Ni1 103.7(6) . . ?
C10 N1 C7 112.3(7) . . ?
C10 N1 C12 107.4(7) . . ?
C12 N1 Ni1 107.2(6) . . ?
C11 N2 Ni1 104.2(6) . . ?
C11 N2 C13 106.5(7) . . ?
C13 N2 Ni1 104.3(5) . . ?
C14 N2 Ni1 116.2(6) . . ?
C14 N2 C11 111.6(7) . . ?
C14 N2 C13 113.2(7) . . ?
C33 N3 Ni2 101.6(6) . . ?
C35 N3 Ni2 104.9(5) . . ?
C35 N3 C33 107.9(7) . . ?
C36 N3 Ni2 116.4(5) . . ?
C36 N3 C33 114.4(7) . . ?
C36 N3 C35 110.8(7) . . ?
C31 N4 Ni2 116.8(5) . . ?
C31 N4 C32 110.9(7) . . ?
C32 N4 Ni2 103.0(5) . . ?
C34 N4 Ni2 102.2(5) . . ?
C34 N4 C31 115.5(7) . . ?
C34 N4 C32 107.1(7) . . ?
O3 C1 C2 120.9(7) . . ?
O3 C1 C6 121.9(8) . . ?
C2 C1 C6 117.2(7) . . ?
C1 C2 O13 114.2(7) . . ?
C3 C2 O13 122.6(8) . . ?
C3 C2 C1 123.2(8) . . ?
C2 C3 H3 120.2 . . ?
C2 C3 C4 119.6(10) . . ?
C4 C3 H3 120.2 . . ?
C3 C4 C9 119.7(10) . . ?
C5 C4 C3 117.9(9) . . ?
C5 C4 C9 122.4(10) . . ?
C4 C5 H5 118.1 . . ?
C4 C5 C6 123.8(9) . . ?
C6 C5 H5 118.1 . . ?
C1 C6 C5 118.0(8) . . ?
C1 C6 C7 120.3(8) . . ?
C5 C6 C7 121.7(8) . . ?
N1 C7 H7A 109.1 . . ?
N1 C7 H7B 109.1 . . ?
C6 C7 N1 112.6(7) . . ?
C6 C7 H7A 109.1 . . ?
C6 C7 H7B 109.1 . . ?
H7A C7 H7B 107.8 . . ?
O13 C8 H8A 109.5 . . ?
O13 C8 H8B 109.5 . . ?
O13 C8 H8C 109.5 . . ?
H8A C8 H8B 109.5 . . ?
H8A C8 H8C 109.5 . . ?
H8B C8 H8C 109.5 . . ?
C4 C9 H9C 109.5 . . ?
C4 C9 H9D 109.5 . . ?
C4 C9 H9E 109.5 . . ?
H9C C9 H9D 109.5 . . ?
H9C C9 H9E 109.5 . . ?
H9D C9 H9E 109.5 . . ?
N1 C10 H10C 110.1 . . ?
N1 C10 H10D 110.1 . . ?
N1 C10 C11 108.1(7) . . ?
H10C C10 H10D 108.4 . . ?
C11 C10 H10C 110.1 . . ?
C11 C10 H10D 110.1 . . ?
N2 C11 C10 106.5(7) . . ?
N2 C11 H11C 110.4 . . ?
N2 C11 H11D 110.4 . . ?
C10 C11 H11C 110.4 . . ?
C10 C11 H11D 110.4 . . ?
H11C C11 H11D 108.6 . . ?
N1 C12 H12C 110.5 . . ?
N1 C12 H12D 110.5 . . ?
N1 C12 C13 106.1(8) . . ?
H12C C12 H12D 108.7 . . ?
C13 C12 H12C 110.5 . . ?
C13 C12 H12D 110.5 . . ?
N2 C13 C12 107.3(7) . . ?
N2 C13 H13A 110.3 . . ?
N2 C13 H13B 110.3 . . ?
C12 C13 H13A 110.3 . . ?
C12 C13 H13B 110.3 . . ?
H13A C13 H13B 108.5 . . ?
N2 C14 H14A 109.1 . . ?
N2 C14 H14B 109.1 . . ?
N2 C14 C15 112.3(8) . . ?
H14A C14 H14B 107.9 . . ?
C15 C14 H14A 109.1 . . ?
C15 C14 H14B 109.1 . . ?
C16 C15 C14 122.3(8) . . ?
C16 C15 C20 119.2(9) . . ?
C20 C15 C14 118.5(7) . . ?
C15 C16 H16 118.5 . . ?
C17 C16 C15 123.1(9) . . ?
C17 C16 H16 118.5 . . ?
C16 C17 C18 117.3(8) . . ?
C16 C17 C21 122.4(9) . . ?
C18 C17 C21 120.3(9) . . ?
C17 C18 H18 119.5 . . ?
C19 C18 C17 121.0(9) . . ?
C19 C18 H18 119.5 . . ?
O4 C19 C20 112.9(8) . . ?
C18 C19 O4 124.6(8) . . ?
C18 C19 C20 122.5(9) . . ?
O14 C20 C15 122.5(8) . . ?
O14 C20 C19 120.9(8) . . ?
C19 C20 C15 116.6(8) . . ?
C17 C21 H21A 109.5 . . ?
C17 C21 H21B 109.5 . . ?
C17 C21 H21C 109.5 . . ?
H21A C21 H21B 109.5 . . ?
H21A C21 H21C 109.5 . . ?
H21B C21 H21C 109.5 . . ?
O4 C22 H22A 109.5 . . ?
O4 C22 H22B 109.5 . . ?
O4 C22 H22C 109.5 . . ?
H22A C22 H22B 109.5 . . ?
H22A C22 H22C 109.5 . . ?
H22B C22 H22C 109.5 . . ?
O5 C23 C24 120.1(7) . . ?
O5 C23 C28 123.6(8) . . ?
C28 C23 C24 116.2(8) . . ?
O6 C24 C23 112.2(7) . . ?
C25 C24 O6 124.8(8) . . ?
C25 C24 C23 122.9(8) . . ?
C24 C25 H25 119.7 . . ?
C24 C25 C26 120.6(9) . . ?
C26 C25 H25 119.7 . . ?
C25 C26 C30 121.8(11) . . ?
C27 C26 C25 117.8(9) . . ?
C27 C26 C30 120.2(10) . . ?
C26 C27 H27 118.9 . . ?
C26 C27 C28 122.3(9) . . ?
C28 C27 H27 118.9 . . ?
C23 C28 C31 119.8(8) . . ?
C27 C28 C23 120.2(9) . . ?
C27 C28 C31 119.6(8) . . ?
O6 C29 H29A 109.5 . . ?
O6 C29 H29B 109.5 . . ?
O6 C29 H29C 109.5 . . ?
H29A C29 H29B 109.5 . . ?
H29A C29 H29C 109.5 . . ?
H29B C29 H29C 109.5 . . ?
C26 C30 H30A 109.5 . . ?
C26 C30 H30B 109.5 . . ?
C26 C30 H30C 109.5 . . ?
H30A C30 H30B 109.5 . . ?
H30A C30 H30C 109.5 . . ?
H30B C30 H30C 109.5 . . ?
N4 C31 C28 112.8(7) . . ?
N4 C31 H31A 109.0 . . ?
N4 C31 H31B 109.0 . . ?
C28 C31 H31A 109.0 . . ?
C28 C31 H31B 109.0 . . ?
H31A C31 H31B 107.8 . . ?
N4 C32 H32A 109.8 . . ?
N4 C32 H32B 109.8 . . ?
N4 C32 C33 109.3(8) . . ?
H32A C32 H32B 108.3 . . ?
C33 C32 H32A 109.8 . . ?
C33 C32 H32B 109.8 . . ?
N3 C33 C32 106.9(8) . . ?
N3 C33 H33A 110.3 . . ?
N3 C33 H33B 110.3 . . ?
C32 C33 H33A 110.3 . . ?
C32 C33 H33B 110.3 . . ?
H33A C33 H33B 108.6 . . ?
N4 C34 H34A 110.0 . . ?
N4 C34 H34B 110.0 . . ?
N4 C34 C35 108.5(7) . . ?
H34A C34 H34B 108.4 . . ?
C35 C34 H34A 110.0 . . ?
C35 C34 H34B 110.0 . . ?
N3 C35 C34 107.9(7) . . ?
N3 C35 H35A 110.1 . . ?
N3 C35 H35B 110.1 . . ?
C34 C35 H35A 110.1 . . ?
C34 C35 H35B 110.1 . . ?
H35A C35 H35B 108.4 . . ?
N3 C36 H36A 109.3 . . ?
N3 C36 H36B 109.3 . . ?
N3 C36 C37 111.5(7) . . ?
H36A C36 H36B 108.0 . . ?
C37 C36 H36A 109.3 . . ?
C37 C36 H36B 109.3 . . ?
C38 C37 C36 117.9(8) . . ?
C42 C37 C36 121.0(8) . . ?
C42 C37 C38 121.0(8) . . ?
C37 C38 H38 118.9 . . ?
C37 C38 C39 122.1(9) . . ?
C39 C38 H38 118.9 . . ?
C38 C39 C44 122.0(9) . . ?
C40 C39 C38 117.4(8) . . ?
C40 C39 C44 120.5(9) . . ?
C39 C40 H40 119.7 . . ?
C41 C40 C39 120.7(9) . . ?
C41 C40 H40 119.7 . . ?
O8 C41 C42 113.5(7) . . ?
C40 C41 O8 124.7(8) . . ?
C40 C41 C42 121.8(8) . . ?
O7 C42 C37 124.7(8) . . ?
O7 C42 C41 118.4(7) . . ?
C37 C42 C41 117.0(8) . . ?
O8 C43 H43A 109.5 . . ?
O8 C43 H43B 109.5 . . ?
O8 C43 H43C 109.5 . . ?
H43A C43 H43B 109.5 . . ?
H43A C43 H43C 109.5 . . ?
H43B C43 H43C 109.5 . . ?
C39 C44 H44A 109.5 . . ?
C39 C44 H44B 109.5 . . ?
C39 C44 H44C 109.5 . . ?
H44A C44 H44B 109.5 . . ?
H44A C44 H44C 109.5 . . ?
H44B C44 H44C 109.5 . . ?

loop_
_geom_bond_atom_site_label_1
_geom_bond_atom_site_label_2
_geom_bond_distance
_geom_bond_site_symmetry_2
_geom_bond_publ_flag
Ni1 O3 2.125(6) . ?
Ni1 O9 2.297(7) . ?
Ni1 O10 2.153(6) . ?
Ni1 O14 2.119(6) . ?
Ni1 N1 2.086(7) . ?
Ni1 N2 2.116(8) . ?
Ni2 O5 2.025(6) . ?
Ni2 O7 2.058(6) . ?
Ni2 O11 2.252(8) . ?
Ni2 O12 2.146(7) . ?
Ni2 N3 2.110(7) . ?
Ni2 N4 2.116(7) . ?
Ni3 Cl1 2.281(4) . ?
Ni3 Cl2 2.088(6) . ?
Ni3 O3 2.015(6) . ?
Ni3 O13 2.131(7) . ?
Ni3 O7 2.022(6) . ?
Ni3 O8 2.104(6) . ?
Ni4 Cl1 2.249(4) . ?
Ni4 Cl2 2.087(6) . ?
Ni4 O4 2.124(7) . ?
Ni4 O5 2.014(6) . ?
Ni4 O6 2.153(6) . ?
Ni4 O14 2.002(6) . ?
O3 C1 1.344(9) . ?
O13 C2 1.413(10) . ?
O13 C8 1.407(12) . ?
O4 C19 1.393(11) . ?
O4 C22 1.407(12) . ?
O5 C23 1.346(10) . ?
O6 C24 1.401(11) . ?
O6 C29 1.415(11) . ?
O7 C42 1.360(10) . ?
O8 C41 1.387(11) . ?
O8 C43 1.429(11) . ?
O9 H9A 0.8939 . ?
O9 H9B 0.8960 . ?
O10 H10A 0.9126 . ?
O10 H10B 0.9118 . ?
O11 H11A 0.84(3) . ?
O11 H11B 0.84(3) . ?
O12 H12A 0.83(3) . ?
O12 H12B 0.84(3) . ?
O14 C20 1.322(10) . ?
N1 C7 1.491(12) . ?
N1 C10 1.459(11) . ?
N1 C12 1.499(11) . ?
N2 C11 1.487(11) . ?
N2 C13 1.516(12) . ?
N2 C14 1.456(12) . ?
N3 C33 1.484(12) . ?
N3 C35 1.481(11) . ?
N3 C36 1.479(11) . ?
N4 C31 1.478(12) . ?
N4 C32 1.503(11) . ?
N4 C34 1.456(12) . ?
C1 C2 1.393(12) . ?
C1 C6 1.405(11) . ?
C2 C3 1.381(12) . ?
C3 H3 0.9300 . ?
C3 C4 1.394(14) . ?
C4 C5 1.352(14) . ?
C4 C9 1.498(14) . ?
C5 H5 0.9300 . ?
C5 C6 1.420(12) . ?
C6 C7 1.451(13) . ?
C7 H7A 0.9700 . ?
C7 H7B 0.9700 . ?
C8 H8A 0.9600 . ?
C8 H8B 0.9600 . ?
C8 H8C 0.9600 . ?
C9 H9C 0.9600 . ?
C9 H9D 0.9600 . ?
C9 H9E 0.9600 . ?
C10 H10C 0.9700 . ?
C10 H10D 0.9700 . ?
C10 C11 1.540(14) . ?
C11 H11C 0.9700 . ?
C11 H11D 0.9700 . ?
C12 H12C 0.9700 . ?
C12 H12D 0.9700 . ?
C12 C13 1.547(15) . ?
C13 H13A 0.9700 . ?
C13 H13B 0.9700 . ?
C14 H14A 0.9700 . ?
C14 H14B 0.9700 . ?
C14 C15 1.505(13) . ?
C15 C16 1.389(12) . ?
C15 C20 1.412(12) . ?
C16 H16 0.9300 . ?
C16 C17 1.373(13) . ?
C17 C18 1.391(14) . ?
C17 C21 1.544(14) . ?
C18 H18 0.9300 . ?
C18 C19 1.356(13) . ?
C19 C20 1.404(12) . ?
C21 H21A 0.9600 . ?
C21 H21B 0.9600 . ?
C21 H21C 0.9600 . ?
C22 H22A 0.9600 . ?
C22 H22B 0.9600 . ?
C22 H22C 0.9600 . ?
C23 C24 1.431(12) . ?
C23 C28 1.400(12) . ?
C24 C25 1.355(13) . ?
C25 H25 0.9300 . ?
C25 C26 1.398(15) . ?
C26 C27 1.389(15) . ?
C26 C30 1.521(14) . ?
C27 H27 0.9300 . ?
C27 C28 1.396(13) . ?
C28 C31 1.499(13) . ?
C29 H29A 0.9600 . ?
C29 H29B 0.9600 . ?
C29 H29C 0.9600 . ?
C30 H30A 0.9600 . ?
C30 H30B 0.9600 . ?
C30 H30C 0.9600 . ?
C31 H31A 0.9700 . ?
C31 H31B 0.9700 . ?
C32 H32A 0.9700 . ?
C32 H32B 0.9700 . ?
C32 C33 1.518(14) . ?
C33 H33A 0.9700 . ?
C33 H33B 0.9700 . ?
C34 H34A 0.9700 . ?
C34 H34B 0.9700 . ?
C34 C35 1.530(14) . ?
C35 H35A 0.9700 . ?
C35 H35B 0.9700 . ?
C36 H36A 0.9700 . ?
C36 H36B 0.9700 . ?
C36 C37 1.532(12) . ?
C37 C38 1.386(12) . ?
C37 C42 1.376(12) . ?
C38 H38 0.9300 . ?
C38 C39 1.395(13) . ?
C39 C40 1.386(14) . ?
C39 C44 1.490(13) . ?
C40 H40 0.9300 . ?
C40 C41 1.381(12) . ?
C41 C42 1.419(12) . ?
C43 H43A 0.9600 . ?
C43 H43B 0.9600 . ?
C43 H43C 0.9600 . ?
C44 H44A 0.9600 . ?
C44 H44B 0.9600 . ?
C44 H44C 0.9600 . ?

loop_
_geom_torsion_atom_site_label_1
_geom_torsion_atom_site_label_2
_geom_torsion_atom_site_label_3
_geom_torsion_atom_site_label_4
_geom_torsion
_geom_torsion_site_symmetry_1
_geom_torsion_site_symmetry_2
_geom_torsion_site_symmetry_3
_geom_torsion_site_symmetry_4
_geom_torsion_publ_flag
Ni1 O3 C1 C2 -132.6(7) . . . . ?
Ni1 O3 C1 C6 47.9(9) . . . . ?
Ni1 O14 C20 C15 50.9(10) . . . . ?
Ni1 O14 C20 C19 -131.5(7) . . . . ?
Ni1 N1 C7 C6 53.9(8) . . . . ?
Ni1 N1 C10 C11 48.6(8) . . . . ?
Ni1 N1 C12 C13 -43.5(8) . . . . ?
Ni1 N2 C11 C10 -43.0(8) . . . . ?
Ni1 N2 C13 C12 46.4(8) . . . . ?
Ni1 N2 C14 C15 51.8(9) . . . . ?
Ni2 O5 C23 C24 -139.0(7) . . . . ?
Ni2 O5 C23 C28 43.9(11) . . . . ?
Ni2 O7 C42 C37 46.3(11) . . . . ?
Ni2 O7 C42 C41 -134.4(7) . . . . ?
Ni2 N3 C33 C32 51.5(8) . . . . ?
Ni2 N3 C35 C34 -39.4(8) . . . . ?
Ni2 N3 C36 C37 53.5(9) . . . . ?
Ni2 N4 C31 C28 53.3(9) . . . . ?
Ni2 N4 C32 C33 -39.7(8) . . . . ?
Ni2 N4 C34 C35 50.2(8) . . . . ?
Ni3 O3 C1 C2 9.1(9) . . . . ?
Ni3 O3 C1 C6 -170.4(6) . . . . ?
Ni3 O13 C2 C1 -0.1(9) . . . . ?
Ni3 O13 C2 C3 178.6(7) . . . . ?
Ni3 O7 C42 C37 -165.4(7) . . . . ?
Ni3 O7 C42 C41 14.0(10) . . . . ?
Ni3 O8 C41 C40 164.2(8) . . . . ?
Ni3 O8 C41 C42 -12.9(10) . . . . ?
Ni4 O4 C19 C18 177.9(8) . . . . ?
Ni4 O4 C19 C20 -2.0(10) . . . . ?
Ni4 O5 C23 C24 18.4(10) . . . . ?
Ni4 O5 C23 C28 -158.8(7) . . . . ?
Ni4 O6 C24 C23 -18.4(9) . . . . ?
Ni4 O6 C24 C25 160.2(8) . . . . ?
Ni4 O14 C20 C15 -169.5(7) . . . . ?
Ni4 O14 C20 C19 8.0(11) . . . . ?
O3 C1 C2 O13 -5.9(11) . . . . ?
O3 C1 C2 C3 175.4(8) . . . . ?
O3 C1 C6 C5 -175.5(8) . . . . ?
O3 C1 C6 C7 6.1(12) . . . . ?
O13 C2 C3 C4 -177.4(9) . . . . ?
O4 C19 C20 O14 -3.8(12) . . . . ?
O4 C19 C20 C15 173.8(8) . . . . ?
O5 C23 C24 O6 1.1(12) . . . . ?
O5 C23 C24 C25 -177.5(9) . . . . ?
O5 C23 C28 C27 177.5(8) . . . . ?
O5 C23 C28 C31 4.5(14) . . . . ?
O6 C24 C25 C26 -178.0(9) . . . . ?
O8 C41 C42 O7 -0.3(12) . . . . ?
O8 C41 C42 C37 179.1(8) . . . . ?
N1 C10 C11 N2 -3.0(10) . . . . ?
N1 C12 C13 N2 -2.7(10) . . . . ?
N2 C14 C15 C16 117.9(10) . . . . ?
N2 C14 C15 C20 -63.9(11) . . . . ?
N3 C36 C37 C38 127.4(9) . . . . ?
N3 C36 C37 C42 -56.4(11) . . . . ?
N4 C32 C33 N3 -7.5(10) . . . . ?
N4 C34 C35 N3 -7.3(10) . . . . ?
C1 C2 C3 C4 1.3(15) . . . . ?
C1 C6 C7 N1 -64.1(11) . . . . ?
C2 C1 C6 C5 5.0(12) . . . . ?
C2 C1 C6 C7 -173.4(8) . . . . ?
C2 C3 C4 C5 2.6(15) . . . . ?
C2 C3 C4 C9 -176.4(10) . . . . ?
C3 C4 C5 C6 -2.6(16) . . . . ?
C4 C5 C6 C1 -1.3(14) . . . . ?
C4 C5 C6 C7 177.1(9) . . . . ?
C5 C6 C7 N1 117.6(9) . . . . ?
C6 C1 C2 O13 173.6(7) . . . . ?
C6 C1 C2 C3 -5.1(13) . . . . ?
C7 N1 C10 C11 173.6(7) . . . . ?
C7 N1 C12 C13 -169.8(7) . . . . ?
C8 O13 C2 C1 172.9(9) . . . . ?
C8 O13 C2 C3 -8.4(14) . . . . ?
C9 C4 C5 C6 176.4(10) . . . . ?
C10 N1 C7 C6 -64.5(9) . . . . ?
C10 N1 C12 C13 67.4(9) . . . . ?
C11 N2 C13 C12 -63.4(9) . . . . ?
C11 N2 C14 C15 171.0(8) . . . . ?
C12 N1 C7 C6 175.6(7) . . . . ?
C12 N1 C10 C11 -64.7(10) . . . . ?
C13 N2 C11 C10 66.8(9) . . . . ?
C13 N2 C14 C15 -68.8(9) . . . . ?
C14 N2 C11 C10 -169.1(8) . . . . ?
C14 N2 C13 C12 173.5(7) . . . . ?
C14 C15 C16 C17 176.8(9) . . . . ?
C14 C15 C20 O14 5.4(13) . . . . ?
C14 C15 C20 C19 -172.2(8) . . . . ?
C15 C16 C17 C18 -3.6(15) . . . . ?
C15 C16 C17 C21 174.6(9) . . . . ?
C16 C15 C20 O14 -176.3(8) . . . . ?
C16 C15 C20 C19 6.1(13) . . . . ?
C16 C17 C18 C19 3.7(15) . . . . ?
C17 C18 C19 O4 -178.8(9) . . . . ?
C17 C18 C19 C20 1.2(15) . . . . ?
C18 C19 C20 O14 176.2(9) . . . . ?
C18 C19 C20 C15 -6.1(14) . . . . ?
C20 C15 C16 C17 -1.4(15) . . . . ?
C21 C17 C18 C19 -174.5(10) . . . . ?
C22 O4 C19 C18 -4.5(15) . . . . ?
C22 O4 C19 C20 175.6(10) . . . . ?
C23 C24 C25 C26 0.4(16) . . . . ?
C23 C28 C31 N4 -56.8(12) . . . . ?
C24 C23 C28 C27 0.2(13) . . . . ?
C24 C23 C28 C31 -172.8(8) . . . . ?
C24 C25 C26 C27 -0.7(15) . . . . ?
C24 C25 C26 C30 175.2(10) . . . . ?
C25 C26 C27 C28 0.8(15) . . . . ?
C26 C27 C28 C23 -0.5(14) . . . . ?
C26 C27 C28 C31 172.4(9) . . . . ?
C27 C28 C31 N4 130.2(9) . . . . ?
C28 C23 C24 O6 178.5(8) . . . . ?
C28 C23 C24 C25 -0.2(14) . . . . ?
C29 O6 C24 C23 -172.3(9) . . . . ?
C29 O6 C24 C25 6.3(14) . . . . ?
C30 C26 C27 C28 -175.2(10) . . . . ?
C31 N4 C32 C33 -165.4(8) . . . . ?
C31 N4 C34 C35 178.1(7) . . . . ?
C32 N4 C31 C28 170.8(7) . . . . ?
C32 N4 C34 C35 -57.7(9) . . . . ?
C33 N3 C35 C34 68.3(9) . . . . ?
C33 N3 C36 C37 -64.6(9) . . . . ?
C34 N4 C31 C28 -67.0(10) . . . . ?
C34 N4 C32 C33 67.7(9) . . . . ?
C35 N3 C33 C32 -58.4(9) . . . . ?
C35 N3 C36 C37 173.2(7) . . . . ?
C36 N3 C33 C32 177.8(7) . . . . ?
C36 N3 C35 C34 -165.7(7) . . . . ?
C36 C37 C38 C39 176.4(9) . . . . ?
C36 C37 C42 O7 1.1(14) . . . . ?
C36 C37 C42 C41 -178.3(8) . . . . ?
C37 C38 C39 C40 2.3(15) . . . . ?
C37 C38 C39 C44 -176.0(10) . . . . ?
C38 C37 C42 O7 177.1(9) . . . . ?
C38 C37 C42 C41 -2.2(14) . . . . ?
C38 C39 C40 C41 -2.6(15) . . . . ?
C39 C40 C41 O8 -176.4(9) . . . . ?
C39 C40 C41 C42 0.6(15) . . . . ?
C40 C41 C42 O7 -177.5(8) . . . . ?
C40 C41 C42 C37 1.9(14) . . . . ?
C42 C37 C38 C39 0.2(15) . . . . ?
C43 O8 C41 C40 -9.3(14) . . . . ?
C43 O8 C41 C42 173.5(8) . . . . ?
C44 C39 C40 C41 175.7(10) . . . . ?

loop_
_twin_individual_id
_twin_individual_mass_fraction_refined
1 0.56(2)
2 0.44(2)

loop_
_smtbx_masks_void_nr
_smtbx_masks_void_average_x
_smtbx_masks_void_average_y
_smtbx_masks_void_average_z
_smtbx_masks_void_volume
_smtbx_masks_void_count_electrons
_smtbx_masks_void_content
1 0.171 0.394 0.122 21.7 7.7 ?
2 0.233 0.627 0.449 39.5 7.3 ?
3 0.500 -0.271 1.000 328.7 53.5 ?
4 0.767 0.127 0.551 39.5 8.0 ?
5 0.829 0.894 0.878 21.7 7.8 ?
